data_7135288
loop_
_publ_author_name
'Cao, Phuong Anh'
'Phung, Alice C.'
'Schwirzke, Ella L.'
'Fettinger, James C.'
'Rusmore, Theo A. H.'
'Mears, Kristian L.'
'Vasko, Petra'
'Power, Philip P.'

_publ_section_title
;
 Ammonia reactivity with ferriotetrylenes: a structural snapshot of a
 highly dynamic process.
;
_journal_issue 96
_journal_name_full 'Chemical communications (Cambridge, England)'
_journal_page_first 19092
_journal_page_last 19095
_journal_paper_doi 10.1039/d5cc04597e
_journal_volume 61
_journal_year 2025
_chemical_formula_moiety 'C37 H42 Fe O2 Pb'
_chemical_formula_sum 'C37 H42 Fe O2 Pb'
_chemical_formula_weight 781.74
_space_group_crystal_system orthorhombic
_space_group_IT_number 19
_space_group_name_Hall 'P 2ac 2ab'
_space_group_name_H-M_alt 'P 21 21 21'
_atom_sites_solution_hydrogens geom
_atom_sites_solution_primary dual
_audit_creation_method SHELXL-2018/3
_audit_update_record
;
2023-03-14 deposited with the CCDC.	2025-10-22 downloaded from the CCDC.
;
_cell_angle_alpha 90
_cell_angle_beta 90
_cell_angle_gamma 90
_cell_formula_units_Z 4
_cell_length_a 8.3897(4)
_cell_length_b 18.0566(8)
_cell_length_c 21.6854(9)
_cell_measurement_reflns_used 9904
_cell_measurement_temperature 130(2)
_cell_measurement_theta_max 27.41
_cell_measurement_theta_min 2.19
_cell_volume 3285.1(3)
_computing_cell_refinement 'SAINT (8.38a) (Bruker, 2017)'
_computing_data_collection 'Apex3 (2019.11-0) (Bruker, 2019)'
_computing_data_reduction 'SAINT (8.38a) (Bruker, 2017)'
_computing_molecular_graphics 'Bruker SHELXTL'
_computing_publication_material 'Bruker SHELXTL'
_computing_structure_refinement 'SHELXL-2018/3 (Sheldrick, 2018)'
_computing_structure_solution 'SHELXT (Sheldrick, 2015) Acta Cryst., A71, 3-8'
_diffrn_ambient_temperature 130(2)
_diffrn_measured_fraction_theta_full 0.999
_diffrn_measured_fraction_theta_max 1.000
_diffrn_measurement_device_type 'Bruker Photon2 CMOS'
_diffrn_measurement_method '\f and \w scans'
_diffrn_radiation_type MoK\a
_diffrn_radiation_wavelength 0.71073
_diffrn_reflns_av_R_equivalents 0.0353
_diffrn_reflns_av_unetI/netI 0.0374
_diffrn_reflns_Laue_measured_fraction_full 0.999
_diffrn_reflns_Laue_measured_fraction_max 1.000
_diffrn_reflns_limit_h_max 10
_diffrn_reflns_limit_h_min -10
_diffrn_reflns_limit_k_max 22
_diffrn_reflns_limit_k_min -23
_diffrn_reflns_limit_l_max 28
_diffrn_reflns_limit_l_min -28
_diffrn_reflns_number 22830
_diffrn_reflns_point_group_measured_fraction_full 1.000
_diffrn_reflns_point_group_measured_fraction_max 0.999
_diffrn_reflns_theta_full 25.242
_diffrn_reflns_theta_max 27.486
_diffrn_reflns_theta_min 2.191
_exptl_absorpt_coefficient_mu 5.590
_exptl_absorpt_correction_T_max 0.5576
_exptl_absorpt_correction_T_min 0.4089
_exptl_absorpt_correction_type multi-scan
_exptl_absorpt_process_details 'SADABS 2016/2 (Sheldrick, 2016)'
_exptl_crystal_colour Green
_exptl_crystal_density_diffrn 1.581
_exptl_crystal_description Rod
_exptl_crystal_F_000 1552
_exptl_crystal_size_max 0.293
_exptl_crystal_size_mid 0.084
_exptl_crystal_size_min 0.060
_refine_diff_density_max 0.751
_refine_diff_density_min -1.415
_refine_diff_density_rms 0.111
_refine_ls_abs_structure_details
; 
 Flack x determined using 2743 quotients [(I+)-(I-)]/[(I+)+(I-)] 
 (Parsons, Flack and Wagner, Acta Cryst. B69 (2013) 249-259). 
;
_refine_ls_abs_structure_Flack -0.013(3)
_refine_ls_extinction_method none
_refine_ls_goodness_of_fit_ref 1.068
_refine_ls_hydrogen_treatment constr
_refine_ls_matrix_type full
_refine_ls_number_parameters 432
_refine_ls_number_reflns 7520
_refine_ls_number_restraints 24
_refine_ls_restrained_S_all 1.068
_refine_ls_R_factor_all 0.0392
_refine_ls_R_factor_gt 0.0335
_refine_ls_shift/su_max 0.001
_refine_ls_shift/su_mean 0.000
_refine_ls_structure_factor_coef Fsqd
_refine_ls_weighting_details 'w=1/[\s^2^(Fo^2^)+(0.0241P)^2^+10.2867P] where P=(Fo^2^+2Fc^2^)/3'
_refine_ls_weighting_scheme calc
_refine_ls_wR_factor_gt 0.0738
_refine_ls_wR_factor_ref 0.0753
_reflns_Friedel_coverage 0.780
_reflns_Friedel_fraction_full 1.000
_reflns_Friedel_fraction_max 0.999
_reflns_number_gt 6799
_reflns_number_total 7520
_reflns_threshold_expression 'I > 2\s(I)'
_cod_data_source_file d5cc04597e3.cif
_cod_data_source_block ACP136AFMI
_cod_depositor_comments
;
The following automatic conversions were performed:

data item '_exptl_absorpt_correction_type' value 'Multi-scan' was
changed to 'multi-scan' in accordance with the
/home/data/users/saulius/crontab/automatic-downloads/current/RSC/lib/dictionaries/cif_core.dic
dictionary named 'cif_core.dic' version 2.4.2 last updated on
2011-04-26.

Automatic conversion script
Id: cif_fix_values 8170 2020-07-09 18:12:32Z antanas 
;
_cod_database_code 7135288
_shelx_shelxl_version_number 2018/3
_shelx_space_group_comment
; 
The symmetry employed for this shelxl refinement is uniquely defined 
by the following loop, which should always be used as a source of 
symmetry information in preference to the above space-group names. 
They are only intended as comments. 
;
_shelx_estimated_absorpt_t_min 0.291
_shelx_estimated_absorpt_t_max 0.730

loop_
_space_group_symop_operation_xyz
'x, y, z'
'-x+1/2, -y, z+1/2'
'-x, y+1/2, -z+1/2'
'x+1/2, -y+1/2, -z'

loop_
_atom_site_label
_atom_site_type_symbol
_atom_site_fract_x
_atom_site_fract_y
_atom_site_fract_z
_atom_site_U_iso_or_equiv
_atom_site_adp_type
_atom_site_occupancy
_atom_site_site_symmetry_order
_atom_site_calc_flag
_atom_site_refinement_flags_posn
_atom_site_refinement_flags_adp
_atom_site_refinement_flags_occupancy
_atom_site_disorder_assembly
_atom_site_disorder_group
Pb1 Pb 0.6733(5) 0.48520(19) 0.62682(13) 0.0253(4) Uani 0.72 1 d . U P A 1
Pb1B Pb 0.6682(12) 0.4945(5) 0.6156(4) 0.0205(7) Uani 0.28 1 d . U P A 2
Fe1 Fe 0.66458(16) 0.61375(6) 0.68546(5) 0.0279(2) Uani 1 1 d . . . . .
C1 C 0.4172(8) 0.4465(4) 0.6028(3) 0.0170(14) Uani 1 1 d . . . . .
C2 C 0.3545(8) 0.4594(4) 0.5438(3) 0.0181(14) Uani 1 1 d . . . . .
C3 C 0.2230(9) 0.4179(4) 0.5236(4) 0.0257(17) Uani 1 1 d . . . . .
H3 H 0.176589 0.428112 0.484511 0.031 Uiso 1 1 calc R U . . .
C4 C 0.1612(11) 0.3627(4) 0.5599(4) 0.0326(18) Uani 1 1 d . . . . .
H4 H 0.075406 0.333420 0.545040 0.039 Uiso 1 1 calc R U . . .
C5 C 0.2224(8) 0.3497(4) 0.6173(4) 0.0277(17) Uani 1 1 d . . . . .
H5 H 0.176906 0.312258 0.642505 0.033 Uiso 1 1 calc R U . . .
C6 C 0.3530(8) 0.3915(4) 0.6394(3) 0.0191(14) Uani 1 1 d . . . . .
C7 C 0.4335(8) 0.5150(4) 0.5029(3) 0.0218(14) Uani 1 1 d . . . . .
C8 C 0.3743(10) 0.5884(4) 0.4993(4) 0.0297(19) Uani 1 1 d . . . . .
C9 C 0.4556(13) 0.6391(5) 0.4615(4) 0.043(2) Uani 1 1 d . . . . .
H9 H 0.417748 0.688553 0.458381 0.052 Uiso 1 1 calc R U . . .
C10 C 0.5882(13) 0.6186(5) 0.4290(5) 0.047(3) Uani 1 1 d . . . . .
H10 H 0.641585 0.653965 0.403955 0.056 Uiso 1 1 calc R U . . .
C11 C 0.6443(11) 0.5478(5) 0.4321(4) 0.034(2) Uani 1 1 d . . . . .
H11 H 0.736279 0.534490 0.409086 0.041 Uiso 1 1 calc R U . . .
C12 C 0.5691(8) 0.4942(4) 0.4687(3) 0.0225(15) Uani 1 1 d . . . . .
C13 C 0.2238(11) 0.6120(5) 0.5311(4) 0.035(2) Uani 1 1 d . . . . .
H13 H 0.205596 0.577646 0.566585 0.042 Uiso 1 1 calc R U . . .
C14 C 0.2317(13) 0.6905(5) 0.5564(5) 0.053(3) Uani 1 1 d . . . . .
H14C H 0.133626 0.701493 0.579131 0.079 Uiso 1 1 calc R U . . .
H14A H 0.243272 0.725558 0.522165 0.079 Uiso 1 1 calc R U . . .
H14B H 0.323429 0.695022 0.584116 0.079 Uiso 1 1 calc R U . . .
C15 C 0.0810(12) 0.6048(7) 0.4872(5) 0.053(3) Uani 1 1 d . . . . .
H15B H 0.066460 0.552732 0.475834 0.079 Uiso 1 1 calc R U . . .
H15C H 0.100693 0.634205 0.449979 0.079 Uiso 1 1 calc R U . . .
H15A H -0.015382 0.622989 0.507791 0.079 Uiso 1 1 calc R U . . .
C16 C 0.6252(8) 0.4149(4) 0.4673(4) 0.0236(16) Uani 1 1 d . . . . .
H16 H 0.585582 0.390270 0.505605 0.028 Uiso 1 1 calc R U . . .
C17 C 0.5520(10) 0.3743(5) 0.4121(4) 0.036(2) Uani 1 1 d . . . . .
H17A H 0.436262 0.381741 0.412007 0.054 Uiso 1 1 calc R U . . .
H17B H 0.575440 0.321259 0.415242 0.054 Uiso 1 1 calc R U . . .
H17C H 0.597339 0.393876 0.373791 0.054 Uiso 1 1 calc R U . . .
C18 C 0.8055(10) 0.4066(5) 0.4660(4) 0.035(2) Uani 1 1 d . . . . .
H18A H 0.846744 0.425197 0.426635 0.053 Uiso 1 1 calc R U . . .
H18B H 0.833681 0.354244 0.470568 0.053 Uiso 1 1 calc R U . . .
H18C H 0.852346 0.435087 0.499939 0.053 Uiso 1 1 calc R U . . .
C19 C 0.4288(10) 0.3754(5) 0.7008(4) 0.0285(18) Uani 1 1 d . . . . .
C20 C 0.3646(13) 0.4082(6) 0.7553(4) 0.051(3) Uani 1 1 d . . . . .
C21 C 0.4397(19) 0.3952(9) 0.8101(5) 0.082(5) Uani 1 1 d . . . . .
H21 H 0.401257 0.417580 0.846825 0.098 Uiso 1 1 calc R U . . .
C22 C 0.574(2) 0.3488(11) 0.8120(6) 0.105(7) Uani 1 1 d . . . . .
H22 H 0.626376 0.340631 0.850244 0.126 Uiso 1 1 calc R U . . .
C23 C 0.6304(13) 0.3155(7) 0.7605(6) 0.067(4) Uani 1 1 d . . . . .
H23 H 0.718732 0.282786 0.763554 0.081 Uiso 1 1 calc R U . . .
C24 C 0.5613(9) 0.3282(5) 0.7031(4) 0.035(2) Uani 1 1 d . . . . .
C25 C 0.2114(15) 0.4542(7) 0.7538(6) 0.063(3) Uani 1 1 d . . . . .
H25 H 0.199782 0.476356 0.711748 0.076 Uiso 1 1 calc R U . . .
C26 C 0.2105(18) 0.5168(9) 0.8013(6) 0.093(5) Uani 1 1 d . . . . .
H26C H 0.297419 0.551433 0.792250 0.139 Uiso 1 1 calc R U . . .
H26A H 0.225036 0.496089 0.842632 0.139 Uiso 1 1 calc R U . . .
H26B H 0.108391 0.543102 0.799305 0.139 Uiso 1 1 calc R U . . .
C27 C 0.0679(17) 0.4025(8) 0.7657(6) 0.084(5) Uani 1 1 d . . . . .
H27B H -0.031303 0.430962 0.762719 0.126 Uiso 1 1 calc R U . . .
H27A H 0.076744 0.381036 0.807110 0.126 Uiso 1 1 calc R U . . .
H27C H 0.067141 0.362738 0.734998 0.126 Uiso 1 1 calc R U . . .
C28 C 0.6190(10) 0.2882(5) 0.6467(5) 0.040(2) Uani 1 1 d . . . . .
H28 H 0.581292 0.316130 0.609631 0.048 Uiso 1 1 calc R U . . .
C29 C 0.7995(12) 0.2814(6) 0.6428(7) 0.065(4) Uani 1 1 d . . . . .
H29C H 0.848580 0.328809 0.653931 0.097 Uiso 1 1 calc R U . . .
H29A H 0.830274 0.268086 0.600645 0.097 Uiso 1 1 calc R U . . .
H29B H 0.836020 0.242885 0.671361 0.097 Uiso 1 1 calc R U . . .
C30 C 0.5489(15) 0.2103(6) 0.6440(6) 0.068(4) Uani 1 1 d . . . . .
H30A H 0.577803 0.183180 0.681455 0.103 Uiso 1 1 calc R U . . .
H30B H 0.591256 0.184300 0.607847 0.103 Uiso 1 1 calc R U . . .
H30C H 0.432552 0.213466 0.640807 0.103 Uiso 1 1 calc R U . . .
C31 C 0.7784(13) 0.6546(5) 0.6080(4) 0.047(3) Uani 0.72 1 d G U P B 1
H31 H 0.766725 0.634976 0.567663 0.056 Uiso 0.72 1 calc R U P B 1
C32 C 0.8946(11) 0.6330(5) 0.6521(5) 0.057(4) Uani 0.72 1 d G . P B 1
H32 H 0.974304 0.596269 0.646380 0.069 Uiso 0.72 1 calc R U P B 1
C33 C 0.8706(11) 0.6758(6) 0.7062(4) 0.049(4) Uani 0.72 1 d G U P B 1
H33 H 0.931542 0.672807 0.743073 0.059 Uiso 0.72 1 calc R U P B 1
C34 C 0.7396(12) 0.7240(5) 0.6956(4) 0.052(4) Uani 0.72 1 d G . P B 1
H34 H 0.697534 0.758816 0.724115 0.062 Uiso 0.72 1 calc R U P B 1
C35 C 0.6826(11) 0.7109(5) 0.6349(5) 0.046(3) Uani 0.72 1 d G . P B 1
H35 H 0.595671 0.735435 0.615705 0.055 Uiso 0.72 1 calc R U P B 1
C36 C 0.6749(18) 0.5639(7) 0.7543(5) 0.036(3) Uani 0.72 1 d . U P B 1
O36 O 0.6805(14) 0.5334(6) 0.8021(4) 0.059(3) Uani 0.72 1 d . . P B 1
C31B C 0.785(3) 0.5500(10) 0.7474(11) 0.036(3) Uani 0.28 1 d G U P B 2
H31B H 0.777991 0.497523 0.749368 0.044 Uiso 0.28 1 calc R U P B 2
C32B C 0.685(3) 0.6009(14) 0.7791(10) 0.042(8) Uani 0.28 1 d G . P B 2
H32B H 0.600096 0.588450 0.806074 0.050 Uiso 0.28 1 calc R U P B 2
C33B C 0.735(3) 0.6736(11) 0.7635(12) 0.044(9) Uani 0.28 1 d G . P B 2
H33B H 0.689408 0.718404 0.778112 0.053 Uiso 0.28 1 calc R U P B 2
C34B C 0.866(3) 0.6677(12) 0.7220(13) 0.048(4) Uani 0.28 1 d G U P B 2
H34B H 0.922500 0.707793 0.704124 0.057 Uiso 0.28 1 calc R U P B 2
C35B C 0.896(2) 0.5913(13) 0.7121(11) 0.043(9) Uani 0.28 1 d G . P B 2
H35B H 0.977248 0.571281 0.686359 0.052 Uiso 0.28 1 calc R U P B 2
C36B C 0.687(5) 0.663(2) 0.6164(17) 0.045(4) Uani 0.28 1 d . U P B 2
O36B O 0.700(3) 0.7019(15) 0.5728(14) 0.057(7) Uani 0.28 1 d . . P B 2
C37 C 0.4563(11) 0.6122(5) 0.6839(4) 0.034(2) Uani 1 1 d . . . . .
O37 O 0.3221(9) 0.6135(4) 0.6842(3) 0.0478(15) Uani 1 1 d . . . . .

loop_
_atom_site_aniso_label
_atom_site_aniso_U_11
_atom_site_aniso_U_22
_atom_site_aniso_U_33
_atom_site_aniso_U_23
_atom_site_aniso_U_13
_atom_site_aniso_U_12
Pb1 0.0229(4) 0.0227(9) 0.0303(10) -0.0054(6) -0.0050(7) 0.0018(5)
Pb1B 0.0198(8) 0.0169(15) 0.0249(19) 0.0006(11) -0.0060(13) 0.0015(10)
Fe1 0.0294(5) 0.0255(5) 0.0287(6) -0.0060(4) -0.0015(6) -0.0017(5)
C1 0.013(3) 0.017(4) 0.021(4) 0.000(3) 0.002(3) 0.000(2)
C2 0.017(3) 0.015(3) 0.022(3) 0.002(2) -0.003(3) 0.004(3)
C3 0.020(3) 0.023(4) 0.033(5) 0.005(3) -0.007(3) -0.002(3)
C4 0.019(4) 0.038(5) 0.040(4) 0.002(3) -0.010(4) -0.009(4)
C5 0.019(3) 0.030(4) 0.035(5) 0.011(4) 0.003(3) -0.006(3)
C6 0.020(3) 0.022(3) 0.015(3) -0.002(2) 0.000(3) 0.003(3)
C7 0.024(3) 0.020(3) 0.022(3) 0.005(3) -0.006(3) -0.003(3)
C8 0.040(5) 0.020(4) 0.029(4) 0.002(3) -0.010(3) 0.000(3)
C9 0.067(7) 0.021(4) 0.041(5) 0.008(4) -0.006(5) -0.002(4)
C10 0.063(6) 0.035(6) 0.043(6) 0.014(4) 0.003(5) -0.018(5)
C11 0.037(5) 0.032(4) 0.033(4) 0.004(3) 0.007(4) -0.010(4)
C12 0.022(3) 0.023(4) 0.023(3) 0.002(3) -0.004(3) -0.006(3)
C13 0.046(5) 0.031(5) 0.028(5) -0.005(4) -0.011(4) 0.013(4)
C14 0.065(7) 0.033(5) 0.062(7) -0.011(5) -0.016(5) 0.020(5)
C15 0.043(6) 0.059(7) 0.056(7) -0.004(5) -0.009(5) 0.021(5)
C16 0.017(3) 0.030(4) 0.023(4) 0.001(3) 0.000(3) 0.004(3)
C17 0.030(4) 0.036(5) 0.043(5) -0.005(4) -0.010(4) -0.004(4)
C18 0.026(5) 0.048(5) 0.032(4) -0.009(4) 0.000(4) 0.009(4)
C19 0.031(4) 0.032(5) 0.022(4) 0.006(3) -0.008(3) -0.009(3)
C20 0.061(7) 0.066(7) 0.026(5) -0.003(5) 0.011(5) -0.021(6)
C21 0.092(11) 0.126(13) 0.027(6) -0.006(7) -0.005(7) -0.029(10)
C22 0.112(13) 0.174(18) 0.030(7) 0.029(9) -0.032(8) -0.046(13)
C23 0.046(7) 0.089(9) 0.066(8) 0.044(7) -0.028(6) -0.026(6)
C24 0.022(4) 0.046(5) 0.038(5) 0.020(4) -0.009(4) -0.012(4)
C25 0.068(8) 0.075(8) 0.046(6) -0.020(6) 0.028(6) -0.006(6)
C26 0.124(12) 0.096(10) 0.058(7) -0.040(7) 0.048(8) -0.030(10)
C27 0.085(10) 0.094(11) 0.073(9) -0.023(8) 0.045(8) -0.005(8)
C28 0.028(4) 0.038(5) 0.054(6) 0.016(4) -0.006(4) 0.010(4)
C29 0.037(6) 0.036(6) 0.121(12) -0.001(6) 0.010(6) 0.011(4)
C30 0.065(8) 0.053(7) 0.088(10) -0.005(6) -0.024(7) -0.006(6)
C31 0.057(9) 0.045(7) 0.038(7) 0.002(5) 0.019(7) -0.011(7)
C32 0.037(7) 0.044(9) 0.091(12) -0.007(8) 0.015(8) -0.002(6)
C33 0.030(5) 0.047(7) 0.069(10) -0.016(6) -0.005(6) -0.008(4)
C34 0.059(9) 0.016(6) 0.081(12) -0.013(6) -0.003(8) -0.011(6)
C35 0.045(7) 0.037(7) 0.055(9) 0.018(6) -0.007(8) -0.002(6)
C36 0.033(5) 0.053(7) 0.023(6) -0.014(5) 0.000(6) -0.004(7)
O36 0.063(6) 0.077(8) 0.036(5) 0.011(5) -0.007(6) 0.012(6)
C31B 0.033(6) 0.054(8) 0.022(7) -0.014(6) -0.002(7) -0.002(8)
C32B 0.033(18) 0.08(3) 0.016(15) -0.002(16) 0.000(15) 0.01(2)
C33B 0.046(19) 0.05(2) 0.04(2) -0.031(16) -0.005(15) 0.001(15)
C34B 0.029(6) 0.047(7) 0.068(11) -0.017(7) -0.005(6) -0.008(5)
C35B 0.025(15) 0.05(2) 0.05(2) -0.020(17) 0.014(15) -0.004(14)
C36B 0.054(10) 0.044(8) 0.037(8) 0.003(6) 0.018(8) -0.011(8)
O36B 0.034(14) 0.062(17) 0.08(2) 0.010(14) 0.014(14) -0.004(12)
C37 0.040(5) 0.032(5) 0.031(5) -0.003(4) 0.006(4) 0.005(4)
O37 0.034(4) 0.058(4) 0.052(4) -0.005(3) -0.001(4) 0.007(4)

loop_
_atom_type_symbol
_atom_type_description
_atom_type_scat_dispersion_real
_atom_type_scat_dispersion_imag
_atom_type_scat_source
C C 0.0033 0.0016 'International Tables Vol C Tables 4.2.6.8 and 6.1.1.4'
H H 0.0000 0.0000 'International Tables Vol C Tables 4.2.6.8 and 6.1.1.4'
O O 0.0106 0.0060 'International Tables Vol C Tables 4.2.6.8 and 6.1.1.4'
Fe Fe 0.3463 0.8444 'International Tables Vol C Tables 4.2.6.8 and 6.1.1.4'
Pb Pb -3.3944 10.1111 'International Tables Vol C Tables 4.2.6.8 and 6.1.1.4'

loop_
_geom_angle_atom_site_label_1
_geom_angle_atom_site_label_2
_geom_angle_atom_site_label_3
_geom_angle
_geom_angle_site_symmetry_1
_geom_angle_site_symmetry_3
_geom_angle_publ_flag
C1 Pb1 Fe1 110.3(2) . . ?
C1 Pb1B Fe1 111.6(4) . . ?
C36 Fe1 C37 93.3(6) . . ?
C37 Fe1 C36B 95.6(14) . . ?
C37 Fe1 C31B 119.9(7) . . ?
C36B Fe1 C31B 143.0(15) . . ?
C37 Fe1 C32B 95.8(7) . . ?
C36B Fe1 C32B 153.4(14) . . ?
C31B Fe1 C32B 40.7(4) . . ?
C36 Fe1 C31 148.8(6) . . ?
C37 Fe1 C31 116.9(4) . . ?
C37 Fe1 C35B 160.4(8) . . ?
C36B Fe1 C35B 103.8(15) . . ?
C31B Fe1 C35B 40.5(4) . . ?
C32B Fe1 C35B 67.8(5) . . ?
C36 Fe1 C35 152.2(5) . . ?
C37 Fe1 C35 94.4(4) . . ?
C31 Fe1 C35 40.11(16) . . ?
C36 Fe1 C32 109.6(6) . . ?
C37 Fe1 C32 156.8(4) . . ?
C31 Fe1 C32 39.94(16) . . ?
C35 Fe1 C32 67.0(2) . . ?
C37 Fe1 C33B 107.9(7) . . ?
C36B Fe1 C33B 113.4(14) . . ?
C31B Fe1 C33B 67.6(5) . . ?
C32B Fe1 C33B 40.1(4) . . ?
C35B Fe1 C33B 67.0(5) . . ?
C36 Fe1 C34 112.6(5) . . ?
C37 Fe1 C34 108.5(4) . . ?
C31 Fe1 C34 66.93(19) . . ?
C35 Fe1 C34 39.79(15) . . ?
C32 Fe1 C34 66.5(2) . . ?
C37 Fe1 C34B 144.7(7) . . ?
C36B Fe1 C34B 90.1(15) . . ?
C31B Fe1 C34B 67.4(5) . . ?
C32B Fe1 C34B 67.1(5) . . ?
C35B Fe1 C34B 39.8(4) . . ?
C33B Fe1 C34B 39.6(4) . . ?
C6 C1 C2 119.8(6) . . ?
C6 C1 Pb1B 124.0(5) . . ?
C2 C1 Pb1B 113.1(5) . . ?
C6 C1 Pb1 116.7(5) . . ?
C2 C1 Pb1 120.2(5) . . ?
C1 C2 C3 119.4(6) . . ?
C1 C2 C7 119.1(6) . . ?
C3 C2 C7 121.5(6) . . ?
C4 C3 C2 120.4(7) . . ?
C4 C3 H3 119.8 . . ?
C2 C3 H3 119.8 . . ?
C5 C4 C3 120.4(8) . . ?
C5 C4 H4 119.8 . . ?
C3 C4 H4 119.8 . . ?
C4 C5 C6 120.5(7) . . ?
C4 C5 H5 119.8 . . ?
C6 C5 H5 119.8 . . ?
C1 C6 C5 119.4(7) . . ?
C1 C6 C19 118.9(6) . . ?
C5 C6 C19 121.6(6) . . ?
C12 C7 C8 120.1(7) . . ?
C12 C7 C2 119.5(7) . . ?
C8 C7 C2 120.4(7) . . ?
C9 C8 C7 118.1(8) . . ?
C9 C8 C13 119.5(8) . . ?
C7 C8 C13 122.3(7) . . ?
C10 C9 C8 121.3(9) . . ?
C10 C9 H9 119.3 . . ?
C8 C9 H9 119.3 . . ?
C11 C10 C9 120.6(8) . . ?
C11 C10 H10 119.7 . . ?
C9 C10 H10 119.7 . . ?
C10 C11 C12 121.3(8) . . ?
C10 C11 H11 119.3 . . ?
C12 C11 H11 119.3 . . ?
C11 C12 C7 118.6(7) . . ?
C11 C12 C16 120.2(7) . . ?
C7 C12 C16 121.0(7) . . ?
C8 C13 C14 113.1(8) . . ?
C8 C13 C15 110.4(7) . . ?
C14 C13 C15 109.6(8) . . ?
C8 C13 H13 107.8 . . ?
C14 C13 H13 107.8 . . ?
C15 C13 H13 107.8 . . ?
C13 C14 H14C 109.5 . . ?
C13 C14 H14A 109.5 . . ?
H14C C14 H14A 109.5 . . ?
C13 C14 H14B 109.5 . . ?
H14C C14 H14B 109.5 . . ?
H14A C14 H14B 109.5 . . ?
C13 C15 H15B 109.5 . . ?
C13 C15 H15C 109.5 . . ?
H15B C15 H15C 109.5 . . ?
C13 C15 H15A 109.5 . . ?
H15B C15 H15A 109.5 . . ?
H15C C15 H15A 109.5 . . ?
C12 C16 C18 113.9(7) . . ?
C12 C16 C17 110.2(6) . . ?
C18 C16 C17 109.7(7) . . ?
C12 C16 H16 107.6 . . ?
C18 C16 H16 107.6 . . ?
C17 C16 H16 107.6 . . ?
C16 C17 H17A 109.5 . . ?
C16 C17 H17B 109.5 . . ?
H17A C17 H17B 109.5 . . ?
C16 C17 H17C 109.5 . . ?
H17A C17 H17C 109.5 . . ?
H17B C17 H17C 109.5 . . ?
C16 C18 H18A 109.5 . . ?
C16 C18 H18B 109.5 . . ?
H18A C18 H18B 109.5 . . ?
C16 C18 H18C 109.5 . . ?
H18A C18 H18C 109.5 . . ?
H18B C18 H18C 109.5 . . ?
C24 C19 C20 121.4(8) . . ?
C24 C19 C6 119.0(7) . . ?
C20 C19 C6 119.6(8) . . ?
C21 C20 C19 118.4(12) . . ?
C21 C20 C25 120.0(11) . . ?
C19 C20 C25 121.6(9) . . ?
C20 C21 C22 119.9(13) . . ?
C20 C21 H21 120.0 . . ?
C22 C21 H21 120.0 . . ?
C23 C22 C21 121.4(12) . . ?
C23 C22 H22 119.3 . . ?
C21 C22 H22 119.3 . . ?
C22 C23 C24 121.3(13) . . ?
C22 C23 H23 119.4 . . ?
C24 C23 H23 119.4 . . ?
C23 C24 C19 117.6(10) . . ?
C23 C24 C28 121.0(10) . . ?
C19 C24 C28 121.2(7) . . ?
C26 C25 C20 113.0(11) . . ?
C26 C25 C27 109.2(9) . . ?
C20 C25 C27 108.8(10) . . ?
C26 C25 H25 108.5 . . ?
C20 C25 H25 108.5 . . ?
C27 C25 H25 108.5 . . ?
C25 C26 H26C 109.5 . . ?
C25 C26 H26A 109.5 . . ?
H26C C26 H26A 109.5 . . ?
C25 C26 H26B 109.5 . . ?
H26C C26 H26B 109.5 . . ?
H26A C26 H26B 109.5 . . ?
C25 C27 H27B 109.5 . . ?
C25 C27 H27A 109.5 . . ?
H27B C27 H27A 109.5 . . ?
C25 C27 H27C 109.5 . . ?
H27B C27 H27C 109.5 . . ?
H27A C27 H27C 109.5 . . ?
C24 C28 C29 113.9(9) . . ?
C24 C28 C30 110.5(9) . . ?
C29 C28 C30 107.9(9) . . ?
C24 C28 H28 108.1 . . ?
C29 C28 H28 108.1 . . ?
C30 C28 H28 108.1 . . ?
C28 C29 H29C 109.5 . . ?
C28 C29 H29A 109.5 . . ?
H29C C29 H29A 109.5 . . ?
C28 C29 H29B 109.5 . . ?
H29C C29 H29B 109.5 . . ?
H29A C29 H29B 109.5 . . ?
C28 C30 H30A 109.5 . . ?
C28 C30 H30B 109.5 . . ?
H30A C30 H30B 109.5 . . ?
C28 C30 H30C 109.5 . . ?
H30A C30 H30C 109.5 . . ?
H30B C30 H30C 109.5 . . ?
C32 C31 C35 108.0 . . ?
C32 C31 Fe1 70.9(4) . . ?
C35 C31 Fe1 70.2(3) . . ?
C32 C31 H31 126.0 . . ?
C35 C31 H31 126.0 . . ?
Fe1 C31 H31 124.6 . . ?
C33 C32 C31 108.0 . . ?
C33 C32 Fe1 71.0(4) . . ?
C31 C32 Fe1 69.2(4) . . ?
C33 C32 H32 126.0 . . ?
C31 C32 H32 126.0 . . ?
Fe1 C32 H32 125.4 . . ?
C34 C33 C32 108.0 . . ?
C34 C33 Fe1 69.9(3) . . ?
C32 C33 Fe1 69.5(4) . . ?
C34 C33 H33 126.0 . . ?
C32 C33 H33 126.0 . . ?
Fe1 C33 H33 126.2 . . ?
C35 C34 C33 108.0 . . ?
C35 C34 Fe1 69.1(4) . . ?
C33 C34 Fe1 70.7(4) . . ?
C35 C34 H34 126.0 . . ?
C33 C34 H34 126.0 . . ?
Fe1 C34 H34 125.8 . . ?
C34 C35 C31 108.0 . . ?
C34 C35 Fe1 71.1(4) . . ?
C31 C35 Fe1 69.7(4) . . ?
C34 C35 H35 126.0 . . ?
C31 C35 H35 126.0 . . ?
Fe1 C35 H35 124.8 . . ?
O36 C36 Fe1 176.8(12) . . ?
C35B C31B C32B 108.0 . . ?
C35B C31B Fe1 71.0(9) . . ?
C32B C31B Fe1 70.3(9) . . ?
C35B C31B H31B 126.0 . . ?
C32B C31B H31B 126.0 . . ?
Fe1 C31B H31B 124.4 . . ?
C33B C32B C31B 108.0 . . ?
C33B C32B Fe1 71.6(10) . . ?
C31B C32B Fe1 69.1(9) . . ?
C33B C32B H32B 126.0 . . ?
C31B C32B H32B 126.0 . . ?
Fe1 C32B H32B 124.9 . . ?
C34B C33B C32B 108.0 . . ?
C34B C33B Fe1 70.6(9) . . ?
C32B C33B Fe1 68.4(9) . . ?
C34B C33B H33B 126.0 . . ?
C32B C33B H33B 126.0 . . ?
Fe1 C33B H33B 126.6 . . ?
C33B C34B C35B 108.0 . . ?
C33B C34B Fe1 69.8(9) . . ?
C35B C34B Fe1 68.8(9) . . ?
C33B C34B H34B 126.0 . . ?
C35B C34B H34B 126.0 . . ?
Fe1 C34B H34B 127.0 . . ?
C31B C35B C34B 108.0 . . ?
C31B C35B Fe1 68.5(9) . . ?
C34B C35B Fe1 71.4(9) . . ?
C31B C35B H35B 126.0 . . ?
C34B C35B H35B 126.0 . . ?
Fe1 C35B H35B 125.6 . . ?
O36B C36B Fe1 174(4) . . ?
O37 C37 Fe1 177.4(9) . . ?

loop_
_geom_bond_atom_site_label_1
_geom_bond_atom_site_label_2
_geom_bond_distance
_geom_bond_site_symmetry_2
_geom_bond_publ_flag
Pb1 C1 2.318(8) . ?
Pb1 Fe1 2.648(4) . ?
Pb1B C1 2.294(12) . ?
Pb1B Fe1 2.632(10) . ?
Fe1 C36 1.745(13) . ?
Fe1 C37 1.748(10) . ?
Fe1 C36B 1.75(4) . ?
Fe1 C31B 2.04(2) . ?
Fe1 C32B 2.05(2) . ?
Fe1 C31 2.068(9) . ?
Fe1 C35B 2.07(2) . ?
Fe1 C35 2.074(9) . ?
Fe1 C32 2.090(10) . ?
Fe1 C33B 2.09(2) . ?
Fe1 C34 2.099(9) . ?
Fe1 C34B 2.10(3) . ?
C1 C6 1.380(9) . ?
C1 C2 1.403(9) . ?
C2 C3 1.403(10) . ?
C2 C7 1.493(10) . ?
C3 C4 1.372(11) . ?
C3 H3 0.9500 . ?
C4 C5 1.367(12) . ?
C4 H4 0.9500 . ?
C5 C6 1.415(10) . ?
C5 H5 0.9500 . ?
C6 C19 1.503(10) . ?
C7 C12 1.409(10) . ?
C7 C8 1.418(11) . ?
C8 C9 1.406(12) . ?
C8 C13 1.499(12) . ?
C9 C10 1.368(14) . ?
C9 H9 0.9500 . ?
C10 C11 1.365(13) . ?
C10 H10 0.9500 . ?
C11 C12 1.400(10) . ?
C11 H11 0.9500 . ?
C12 C16 1.508(11) . ?
C13 C14 1.522(13) . ?
C13 C15 1.535(13) . ?
C13 H13 1.0000 . ?
C14 H14C 0.9800 . ?
C14 H14A 0.9800 . ?
C14 H14B 0.9800 . ?
C15 H15B 0.9800 . ?
C15 H15C 0.9800 . ?
C15 H15A 0.9800 . ?
C16 C18 1.520(11) . ?
C16 C17 1.532(11) . ?
C16 H16 1.0000 . ?
C17 H17A 0.9800 . ?
C17 H17B 0.9800 . ?
C17 H17C 0.9800 . ?
C18 H18A 0.9800 . ?
C18 H18B 0.9800 . ?
C18 H18C 0.9800 . ?
C19 C24 1.402(12) . ?
C19 C20 1.428(13) . ?
C20 C21 1.365(16) . ?
C20 C25 1.531(17) . ?
C21 C22 1.41(2) . ?
C21 H21 0.9500 . ?
C22 C23 1.35(2) . ?
C22 H22 0.9500 . ?
C23 C24 1.391(13) . ?
C23 H23 0.9500 . ?
C24 C28 1.501(14) . ?
C25 C26 1.529(16) . ?
C25 C27 1.546(17) . ?
C25 H25 1.0000 . ?
C26 H26C 0.9800 . ?
C26 H26A 0.9800 . ?
C26 H26B 0.9800 . ?
C27 H27B 0.9800 . ?
C27 H27A 0.9800 . ?
C27 H27C 0.9800 . ?
C28 C29 1.522(13) . ?
C28 C30 1.526(14) . ?
C28 H28 1.0000 . ?
C29 H29C 0.9800 . ?
C29 H29A 0.9800 . ?
C29 H29B 0.9800 . ?
C30 H30A 0.9800 . ?
C30 H30B 0.9800 . ?
C30 H30C 0.9800 . ?
C31 C32 1.4200 . ?
C31 C35 1.4200 . ?
C31 H31 0.9500 . ?
C32 C33 1.4200 . ?
C32 H32 0.9500 . ?
C33 C34 1.4200 . ?
C33 H33 0.9500 . ?
C34 C35 1.4200 . ?
C34 H34 0.9500 . ?
C35 H35 0.9500 . ?
C36 O36 1.174(15) . ?
C31B C35B 1.4200 . ?
C31B C32B 1.4200 . ?
C31B H31B 0.9500 . ?
C32B C33B 1.4200 . ?
C32B H32B 0.9500 . ?
C33B C34B 1.4200 . ?
C33B H33B 0.9500 . ?
C34B C35B 1.4200 . ?
C34B H34B 0.9500 . ?
C35B H35B 0.9500 . ?
C36B O36B 1.18(4) . ?
C37 O37 1.126(11) . ?

loop_
_geom_torsion_atom_site_label_1
_geom_torsion_atom_site_label_2
_geom_torsion_atom_site_label_3
_geom_torsion_atom_site_label_4
_geom_torsion
_geom_torsion_site_symmetry_1
_geom_torsion_site_symmetry_2
_geom_torsion_site_symmetry_3
_geom_torsion_site_symmetry_4
_geom_torsion_publ_flag
C6 C1 C2 C3 2.3(10) . . . . ?
Pb1B C1 C2 C3 163.5(6) . . . . ?
Pb1 C1 C2 C3 161.1(5) . . . . ?
C6 C1 C2 C7 -175.2(6) . . . . ?
Pb1B C1 C2 C7 -14.1(8) . . . . ?
Pb1 C1 C2 C7 -16.5(9) . . . . ?
C1 C2 C3 C4 -3.2(11) . . . . ?
C7 C2 C3 C4 174.3(7) . . . . ?
C2 C3 C4 C5 2.9(13) . . . . ?
C3 C4 C5 C6 -1.7(13) . . . . ?
C2 C1 C6 C5 -1.1(10) . . . . ?
Pb1B C1 C6 C5 -160.2(6) . . . . ?
Pb1 C1 C6 C5 -160.6(5) . . . . ?
C2 C1 C6 C19 176.2(7) . . . . ?
Pb1B C1 C6 C19 17.1(10) . . . . ?
Pb1 C1 C6 C19 16.7(9) . . . . ?
C4 C5 C6 C1 0.8(11) . . . . ?
C4 C5 C6 C19 -176.4(8) . . . . ?
C1 C2 C7 C12 82.0(8) . . . . ?
C3 C2 C7 C12 -95.5(8) . . . . ?
C1 C2 C7 C8 -97.0(8) . . . . ?
C3 C2 C7 C8 85.6(9) . . . . ?
C12 C7 C8 C9 -0.7(11) . . . . ?
C2 C7 C8 C9 178.3(7) . . . . ?
C12 C7 C8 C13 175.4(7) . . . . ?
C2 C7 C8 C13 -5.6(11) . . . . ?
C7 C8 C9 C10 -0.1(13) . . . . ?
C13 C8 C9 C10 -176.2(9) . . . . ?
C8 C9 C10 C11 0.6(15) . . . . ?
C9 C10 C11 C12 -0.3(15) . . . . ?
C10 C11 C12 C7 -0.5(12) . . . . ?
C10 C11 C12 C16 174.9(8) . . . . ?
C8 C7 C12 C11 0.9(10) . . . . ?
C2 C7 C12 C11 -178.1(7) . . . . ?
C8 C7 C12 C16 -174.4(7) . . . . ?
C2 C7 C12 C16 6.6(10) . . . . ?
C9 C8 C13 C14 -40.3(11) . . . . ?
C7 C8 C13 C14 143.7(8) . . . . ?
C9 C8 C13 C15 82.9(10) . . . . ?
C7 C8 C13 C15 -93.1(10) . . . . ?
C11 C12 C16 C18 41.2(10) . . . . ?
C7 C12 C16 C18 -143.6(7) . . . . ?
C11 C12 C16 C17 -82.6(8) . . . . ?
C7 C12 C16 C17 92.6(8) . . . . ?
C1 C6 C19 C24 -83.6(9) . . . . ?
C5 C6 C19 C24 93.6(9) . . . . ?
C1 C6 C19 C20 96.5(9) . . . . ?
C5 C6 C19 C20 -86.3(10) . . . . ?
C24 C19 C20 C21 2.9(15) . . . . ?
C6 C19 C20 C21 -177.2(10) . . . . ?
C24 C19 C20 C25 -174.5(9) . . . . ?
C6 C19 C20 C25 5.4(13) . . . . ?
C19 C20 C21 C22 -1.8(19) . . . . ?
C25 C20 C21 C22 175.6(13) . . . . ?
C20 C21 C22 C23 -1(2) . . . . ?
C21 C22 C23 C24 3(2) . . . . ?
C22 C23 C24 C19 -1.4(16) . . . . ?
C22 C23 C24 C28 -177.0(11) . . . . ?
C20 C19 C24 C23 -1.3(13) . . . . ?
C6 C19 C24 C23 178.8(8) . . . . ?
C20 C19 C24 C28 174.2(8) . . . . ?
C6 C19 C24 C28 -5.7(11) . . . . ?
C21 C20 C25 C26 35.1(16) . . . . ?
C19 C20 C25 C26 -147.5(10) . . . . ?
C21 C20 C25 C27 -86.4(14) . . . . ?
C19 C20 C25 C27 90.9(12) . . . . ?
C23 C24 C28 C29 -41.4(12) . . . . ?
C19 C24 C28 C29 143.2(9) . . . . ?
C23 C24 C28 C30 80.2(11) . . . . ?
C19 C24 C28 C30 -95.2(10) . . . . ?
C35 C31 C32 C33 0.0 . . . . ?
Fe1 C31 C32 C33 -60.6(3) . . . . ?
C35 C31 C32 Fe1 60.6(3) . . . . ?
C31 C32 C33 C34 0.0 . . . . ?
Fe1 C32 C33 C34 -59.5(3) . . . . ?
C31 C32 C33 Fe1 59.5(3) . . . . ?
C32 C33 C34 C35 0.0 . . . . ?
Fe1 C33 C34 C35 -59.3(4) . . . . ?
C32 C33 C34 Fe1 59.3(3) . . . . ?
C33 C34 C35 C31 0.0 . . . . ?
Fe1 C34 C35 C31 -60.2(4) . . . . ?
C33 C34 C35 Fe1 60.2(4) . . . . ?
C32 C31 C35 C34 0.0 . . . . ?
Fe1 C31 C35 C34 61.1(4) . . . . ?
C32 C31 C35 Fe1 -61.1(4) . . . . ?
C35B C31B C32B C33B 0.0 . . . . ?
Fe1 C31B C32B C33B -61.3(10) . . . . ?
C35B C31B C32B Fe1 61.3(10) . . . . ?
C31B C32B C33B C34B 0.0 . . . . ?
Fe1 C32B C33B C34B -59.7(9) . . . . ?
C31B C32B C33B Fe1 59.7(9) . . . . ?
C32B C33B C34B C35B 0.0 . . . . ?
Fe1 C33B C34B C35B -58.3(9) . . . . ?
C32B C33B C34B Fe1 58.3(9) . . . . ?
C32B C31B C35B C34B 0.0 . . . . ?
Fe1 C31B C35B C34B 60.8(9) . . . . ?
C32B C31B C35B Fe1 -60.8(9) . . . . ?
C33B C34B C35B C31B 0.0 . . . . ?
Fe1 C34B C35B C31B -59.0(9) . . . . ?
C33B C34B C35B Fe1 59.0(9) . . . . ?
